data_1540590
loop_
_publ_author_name
'Wu, Xunshen'
'Yang, Yang'
'Han, Jianwei'
'Wang, Limin'

_publ_section_title
;
 Palladium Catalyzed C-I and Vicinal C-H Dual Activation of Diaryliodonium
 Salts for Diarylation: Synthesis of 4,5-Benzocoumarins.
;
_journal_issue 22
_journal_name_full 'Organic letters'
_journal_page_first 5654
_journal_page_last 5657
_journal_paper_doi 10.1021/acs.orglett.5b02938
_journal_volume 17
_journal_year 2015
_chemical_formula_sum 'C15 H7 F O2'
_chemical_formula_weight 238.21
_chemical_name_systematic
; 
 ? 
;
_space_group_IT_number 2
_symmetry_cell_setting triclinic
_symmetry_space_group_name_Hall '-P 1'
_symmetry_space_group_name_H-M 'P -1'
_atom_sites_solution_hydrogens geom
_atom_sites_solution_primary direct
_atom_sites_solution_secondary difmap
_audit_creation_method SHELXL-97
_cell_angle_alpha 67.2450(10)
_cell_angle_beta 89.0960(10)
_cell_angle_gamma 67.7670(10)
_cell_formula_units_Z 2
_cell_length_a 7.2431(2)
_cell_length_b 9.1369(3)
_cell_length_c 9.4709(3)
_cell_measurement_temperature 296(2)
_cell_volume 528.73(3)
_computing_cell_refinement SAINT(Bruker,2001)
_computing_data_collection APEX2(Bruker,2003)
_computing_data_reduction APEX2(Bruker,2003)
_computing_molecular_graphics DIAMOND
_computing_publication_material 'SHELXL-97 (Sheldrick, 1997)'
_computing_structure_refinement 'SHELXL-97 (Sheldrick, 1997)'
_computing_structure_solution 'SHELXS-97 (Sheldrick, 1997)'
_diffrn_ambient_temperature 296(2)
_diffrn_measured_fraction_theta_full 0.998
_diffrn_measured_fraction_theta_max 0.998
_diffrn_measurement_device_type 'Bruker APEX II CCD diffractometer'
_diffrn_measurement_method '\f and \w scan'
_diffrn_radiation_monochromator graphite
_diffrn_radiation_source 'fine-focus sealed tube'
_diffrn_radiation_type MoK\a
_diffrn_radiation_wavelength 0.71073
_diffrn_reflns_av_R_equivalents 0.0267
_diffrn_reflns_av_sigmaI/netI 0.0151
_diffrn_reflns_limit_h_max 8
_diffrn_reflns_limit_h_min -8
_diffrn_reflns_limit_k_max 10
_diffrn_reflns_limit_k_min -10
_diffrn_reflns_limit_l_max 11
_diffrn_reflns_limit_l_min -11
_diffrn_reflns_number 12420
_diffrn_reflns_theta_full 25.24
_diffrn_reflns_theta_max 25.24
_diffrn_reflns_theta_min 2.36
_exptl_absorpt_coefficient_mu 0.111
_exptl_absorpt_correction_T_max 0.9675
_exptl_absorpt_correction_T_min 0.9466
_exptl_absorpt_correction_type multi-scan
_exptl_crystal_colour yellow
_exptl_crystal_density_diffrn 1.496
_exptl_crystal_density_method 'not measured'
_exptl_crystal_description needle
_exptl_crystal_F_000 244
_exptl_crystal_size_max 0.50
_exptl_crystal_size_mid 0.40
_exptl_crystal_size_min 0.30
_refine_diff_density_max 0.194
_refine_diff_density_min -0.177
_refine_diff_density_rms 0.032
_refine_ls_extinction_method none
_refine_ls_goodness_of_fit_ref 1.068
_refine_ls_hydrogen_treatment constr
_refine_ls_matrix_type full
_refine_ls_number_parameters 163
_refine_ls_number_reflns 1919
_refine_ls_number_restraints 0
_refine_ls_restrained_S_all 1.068
_refine_ls_R_factor_all 0.0411
_refine_ls_R_factor_gt 0.0366
_refine_ls_shift/su_max 0.000
_refine_ls_shift/su_mean 0.000
_refine_ls_structure_factor_coef Fsqd
_refine_ls_weighting_details 'calc w=1/[\s^2^(Fo^2^)+(0.0595P)^2^+0.1007P] where P=(Fo^2^+2Fc^2^)/3'
_refine_ls_weighting_scheme calc
_refine_ls_wR_factor_gt 0.1035
_refine_ls_wR_factor_ref 0.1091
_reflns_number_gt 1693
_reflns_number_total 1919
_reflns_threshold_expression >2sigma(I)
_cod_data_source_file ol5b02938_si_002.cif
_cod_data_source_block sh
_cod_depositor_comments
;
The following automatic conversions were performed:

'_symmetry_cell_setting' value 'Triclinic' changed to 'triclinic'
according to
/usr/data/users/saulius/crontab/automatic-downloads/current/ACS/lib/dictionaries/cif_core.dic
dictionary named 'cif_core.dic' version 2.4.2 from 2011-04-26.

Automatic conversion script
Id: cif_fix_values 4268 2015-11-12 08:31:59Z antanas 
;
_cod_original_sg_symbol_H-M P-1
_cod_database_code 1540590

loop_
_symmetry_equiv_pos_as_xyz
'x, y, z'
'-x, -y, -z'

loop_
_atom_site_label
_atom_site_type_symbol
_atom_site_fract_x
_atom_site_fract_y
_atom_site_fract_z
_atom_site_U_iso_or_equiv
_atom_site_adp_type
_atom_site_occupancy
_atom_site_symmetry_multiplicity
_atom_site_calc_flag
_atom_site_refinement_flags
F1 F 0.15765(15) 0.85403(12) 0.95553(10) 0.0679(3) Uani 1 1 d .
O1 O 0.25247(14) 0.71302(11) 0.73515(11) 0.0468(3) Uani 1 1 d .
O2 O 0.33684(19) 0.49935(13) 0.66074(15) 0.0706(4) Uani 1 1 d .
C1 C 0.23068(17) 0.98783(16) 0.55795(15) 0.0371(3) Uani 1 1 d .
C2 C 0.21757(19) 0.88151(16) 0.70235(15) 0.0398(3) Uani 1 1 d .
C3 C 0.1694(2) 0.95336(19) 0.81009(16) 0.0471(3) Uani 1 1 d .
C4 C 0.1376(2) 1.1238(2) 0.76993(18) 0.0523(4) Uani 1 1 d .
H4A H 0.1044 1.1696 0.8436 0.063 Uiso 1 1 calc R
C5 C 0.1539(2) 1.22955(18) 0.62211(17) 0.0486(4) Uani 1 1 d .
H5A H 0.1337 1.3439 0.5974 0.058 Uiso 1 1 calc R
C6 C 0.20069(18) 1.16046(16) 0.51303(15) 0.0404(3) Uani 1 1 d .
C7 C 0.23379(19) 1.22131(17) 0.35014(16) 0.0427(3) Uani 1 1 d .
C8 C 0.2247(2) 1.38080(19) 0.24595(19) 0.0566(4) Uani 1 1 d .
H8A H 0.1925 1.4729 0.2749 0.068 Uiso 1 1 calc R
C9 C 0.2645(3) 1.4003(2) 0.0977(2) 0.0668(5) Uani 1 1 d .
H9A H 0.2588 1.5069 0.0269 0.080 Uiso 1 1 calc R
C10 C 0.3124(3) 1.2653(2) 0.05226(19) 0.0647(5) Uani 1 1 d .
H10A H 0.3382 1.2823 -0.0481 0.078 Uiso 1 1 calc R
C11 C 0.3225(2) 1.1046(2) 0.15496(17) 0.0539(4) Uani 1 1 d .
H11A H 0.3547 1.0136 0.1246 0.065 Uiso 1 1 calc R
C12 C 0.28352(19) 1.08296(17) 0.30344(15) 0.0415(3) Uani 1 1 d .
C13 C 0.28391(18) 0.93050(16) 0.43637(15) 0.0379(3) Uani 1 1 d .
C14 C 0.3229(2) 0.76386(18) 0.46851(17) 0.0458(3) Uani 1 1 d .
H14A H 0.3602 0.7217 0.3928 0.055 Uiso 1 1 calc R
C15 C 0.3069(2) 0.64910(18) 0.62151(18) 0.0482(3) Uani 1 1 d .

loop_
_atom_site_aniso_label
_atom_site_aniso_U_11
_atom_site_aniso_U_22
_atom_site_aniso_U_33
_atom_site_aniso_U_23
_atom_site_aniso_U_13
_atom_site_aniso_U_12
F1 0.0879(7) 0.0683(6) 0.0456(5) -0.0226(4) 0.0212(5) -0.0310(5)
O1 0.0537(6) 0.0371(5) 0.0505(6) -0.0164(4) 0.0133(4) -0.0212(4)
O2 0.0925(9) 0.0409(6) 0.0883(9) -0.0306(6) 0.0311(7) -0.0334(6)
C1 0.0339(6) 0.0367(6) 0.0427(7) -0.0175(6) 0.0051(5) -0.0150(5)
C2 0.0376(7) 0.0359(6) 0.0462(7) -0.0164(6) 0.0059(5) -0.0156(5)
C3 0.0483(8) 0.0513(8) 0.0418(7) -0.0198(6) 0.0095(6) -0.0198(6)
C4 0.0547(8) 0.0554(8) 0.0546(8) -0.0335(7) 0.0084(7) -0.0191(7)
C5 0.0492(8) 0.0397(7) 0.0617(9) -0.0267(7) 0.0054(6) -0.0167(6)
C6 0.0356(6) 0.0351(6) 0.0499(7) -0.0170(6) 0.0032(5) -0.0140(5)
C7 0.0355(6) 0.0386(7) 0.0490(7) -0.0127(6) 0.0027(5) -0.0152(5)
C8 0.0542(8) 0.0409(7) 0.0630(9) -0.0092(7) 0.0044(7) -0.0194(6)
C9 0.0669(10) 0.0562(9) 0.0573(9) 0.0005(8) 0.0041(8) -0.0288(8)
C10 0.0646(10) 0.0762(11) 0.0444(8) -0.0115(8) 0.0081(7) -0.0329(9)
C11 0.0513(8) 0.0651(9) 0.0457(8) -0.0207(7) 0.0078(6) -0.0260(7)
C12 0.0354(6) 0.0444(7) 0.0431(7) -0.0155(6) 0.0038(5) -0.0171(5)
C13 0.0320(6) 0.0404(7) 0.0440(7) -0.0191(6) 0.0060(5) -0.0156(5)
C14 0.0478(7) 0.0448(7) 0.0542(8) -0.0284(6) 0.0136(6) -0.0204(6)
C15 0.0480(8) 0.0391(7) 0.0628(9) -0.0241(6) 0.0143(6) -0.0201(6)

loop_
_atom_type_symbol
_atom_type_description
_atom_type_scat_dispersion_real
_atom_type_scat_dispersion_imag
_atom_type_scat_source
C C 0.0033 0.0016 'International Tables Vol C Tables 4.2.6.8 and 6.1.1.4'
H H 0.0000 0.0000 'International Tables Vol C Tables 4.2.6.8 and 6.1.1.4'
O O 0.0106 0.0060 'International Tables Vol C Tables 4.2.6.8 and 6.1.1.4'
F F 0.0171 0.0103 'International Tables Vol C Tables 4.2.6.8 and 6.1.1.4'

loop_
_geom_angle_atom_site_label_1
_geom_angle_atom_site_label_2
_geom_angle_atom_site_label_3
_geom_angle
C2 O1 C15 119.72(11)
C2 C1 C6 124.64(12)
C2 C1 C13 122.87(12)
C6 C1 C13 112.46(12)
C1 C2 O1 120.01(12)
C1 C2 C3 116.68(12)
O1 C2 C3 123.32(13)
F1 C3 C4 120.09(13)
F1 C3 C2 119.47(13)
C4 C3 C2 120.42(13)
C3 C4 C5 121.93(13)
C3 C4 H4A 119.0
C5 C4 H4A 119.0
C6 C5 C4 118.46(13)
C6 C5 H5A 120.8
C4 C5 H5A 120.8
C5 C6 C1 117.88(13)
C5 C6 C7 136.59(12)
C1 C6 C7 105.53(11)
C8 C7 C12 119.67(14)
C8 C7 C6 131.44(14)
C12 C7 C6 108.89(11)
C9 C8 C7 118.58(16)
C9 C8 H8A 120.7
C7 C8 H8A 120.7
C10 C9 C8 121.64(15)
C10 C9 H9A 119.2
C8 C9 H9A 119.2
C9 C10 C11 120.62(16)
C9 C10 H10A 119.7
C11 C10 H10A 119.7
C12 C11 C10 118.45(16)
C12 C11 H11A 120.8
C10 C11 H11A 120.8
C11 C12 C7 121.03(13)
C11 C12 C13 130.98(14)
C7 C12 C13 107.99(11)
C14 C13 C1 117.56(12)
C14 C13 C12 137.29(12)
C1 C13 C12 105.13(11)
C13 C14 C15 120.29(13)
C13 C14 H14A 119.9
C15 C14 H14A 119.9
O2 C15 O1 115.29(14)
O2 C15 C14 125.20(14)
O1 C15 C14 119.52(11)

loop_
_geom_bond_atom_site_label_1
_geom_bond_atom_site_label_2
_geom_bond_distance
F1 C3 1.3476(16)
O1 C2 1.3669(16)
O1 C15 1.3977(17)
O2 C15 1.2008(17)
C1 C2 1.3642(19)
C1 C6 1.3931(17)
C1 C13 1.4313(17)
C2 C3 1.388(2)
C3 C4 1.377(2)
C4 C5 1.393(2)
C4 H4A 0.9300
C5 C6 1.3829(19)
C5 H5A 0.9300
C6 C7 1.4738(19)
C7 C8 1.385(2)
C7 C12 1.416(2)
C8 C9 1.386(3)
C8 H8A 0.9300
C9 C10 1.381(3)
C9 H9A 0.9300
C10 C11 1.387(2)
C10 H10A 0.9300
C11 C12 1.382(2)
C11 H11A 0.9300
C12 C13 1.4718(19)
C13 C14 1.3452(18)
C14 C15 1.457(2)
C14 H14A 0.9300

loop_
_geom_torsion_atom_site_label_1
_geom_torsion_atom_site_label_2
_geom_torsion_atom_site_label_3
_geom_torsion_atom_site_label_4
_geom_torsion
C6 C1 C2 O1 -179.13(11)
C13 C1 C2 O1 -1.19(19)
C6 C1 C2 C3 0.5(2)
C13 C1 C2 C3 178.40(11)
C15 O1 C2 C1 1.73(19)
C15 O1 C2 C3 -177.83(12)
C1 C2 C3 F1 -178.87(12)
O1 C2 C3 F1 0.7(2)
C1 C2 C3 C4 -0.1(2)
O1 C2 C3 C4 179.46(12)
F1 C3 C4 C5 178.19(13)
C2 C3 C4 C5 -0.6(2)
C3 C4 C5 C6 0.9(2)
C4 C5 C6 C1 -0.53(19)
C4 C5 C6 C7 -179.22(14)
C2 C1 C6 C5 -0.1(2)
C13 C1 C6 C5 -178.26(11)
C2 C1 C6 C7 178.93(12)
C13 C1 C6 C7 0.80(14)
C5 C6 C7 C8 -1.2(3)
C1 C6 C7 C8 179.98(14)
C5 C6 C7 C12 178.47(14)
C1 C6 C7 C12 -0.33(14)
C12 C7 C8 C9 0.1(2)
C6 C7 C8 C9 179.80(14)
C7 C8 C9 C10 0.0(2)
C8 C9 C10 C11 -0.1(3)
C9 C10 C11 C12 0.0(2)
C10 C11 C12 C7 0.2(2)
C10 C11 C12 C13 -179.50(13)
C8 C7 C12 C11 -0.3(2)
C6 C7 C12 C11 -179.99(12)
C8 C7 C12 C13 179.50(12)
C6 C7 C12 C13 -0.24(14)
C2 C1 C13 C14 -0.26(19)
C6 C1 C13 C14 177.90(11)
C2 C1 C13 C12 -179.11(12)
C6 C1 C13 C12 -0.95(14)
C11 C12 C13 C14 1.9(3)
C7 C12 C13 C14 -177.80(15)
C11 C12 C13 C1 -179.59(14)
C7 C12 C13 C1 0.69(13)
C1 C13 C14 C15 1.1(2)
C12 C13 C14 C15 179.45(14)
C2 O1 C15 O2 179.21(12)
C2 O1 C15 C14 -0.90(19)
C13 C14 C15 O2 179.33(14)
C13 C14 C15 O1 -0.6(2)
